data_7005023
loop_
_publ_author_name
'Naskar, Subhendu'
'Corbella, Montserrat'
'Blake, Alexander J.'
'Chattopadhyay, Shyamal Kumar'

_publ_section_title
;
 Versatility of 2,6-diacetylpyridine (dap) hydrazones in generating
 varied molecular architectures: synthesis and structural
 characterization of a binuclear double helical Zn(II) complex and a
 Mn(II) coordination polymer.
;
_journal_issue 11
_journal_name_full 'Dalton transactions (Cambridge, England : 2003)'
_journal_page_first 1150
_journal_page_last 1159
_journal_paper_doi 10.1039/b615004g
_journal_year 2007
_chemical_formula_moiety 'C63 H55 Mn3 N21 O8, 2(C2 H6 O S)'
_chemical_formula_sum 'C67 H67 Mn3 N21 O10 S2'
_chemical_formula_weight 1555.36
_chemical_name_systematic
;
?
;
_space_group_IT_number 15
_symmetry_cell_setting monoclinic
_symmetry_space_group_name_Hall '-C 2yc'
_symmetry_space_group_name_H-M 'C 1 2/c 1'
_atom_sites_solution_hydrogens 'Methyl and water H atoms from delta-F; others placed geometrically'
_atom_sites_solution_primary direct
_atom_sites_solution_secondary difmap
_audit_creation_method 'enCIFer editing of SHELXL97 CIF output'
_cell_angle_alpha 90.00
_cell_angle_beta 99.473(3)
_cell_angle_gamma 90.00
_cell_formula_units_Z 4
_cell_length_a 25.393(4)
_cell_length_b 9.3846(13)
_cell_length_c 28.321(4)
_cell_measurement_reflns_used 3659
_cell_measurement_temperature 150(2)
_cell_measurement_theta_max 26.2
_cell_measurement_theta_min 2.3
_cell_volume 6656.9(17)
_computing_cell_refinement 'Bruker SAINT version 6.36a (Bruker, 2001)'
_computing_data_collection 'Bruker SMART version 5.624 (Bruker, 2001)'
_computing_data_reduction 'Bruker SAINT'
_computing_molecular_graphics 'PLATON (Spek, 2003)'
_computing_publication_material 'enCIFer (Allen et al., 2004); PLATON'
_computing_structure_refinement 'SHELXL97 (Sheldrick, 1998)'
_computing_structure_solution 'SIR92 (Altomare et al., 1994)'
_diffrn_ambient_temperature 150(2)
_diffrn_measured_fraction_theta_full 0.983
_diffrn_measured_fraction_theta_max 0.982
_diffrn_measurement_device_type 'Bruker SMART1000 CCD area detector'
_diffrn_measurement_method omega
_diffrn_radiation_monochromator graphite
_diffrn_radiation_source 'sealed tube'
_diffrn_radiation_type MoK\a
_diffrn_radiation_wavelength 0.71073
_diffrn_reflns_av_R_equivalents 0.054
_diffrn_reflns_av_sigmaI/netI 0.098
_diffrn_reflns_limit_h_max 32
_diffrn_reflns_limit_h_min -29
_diffrn_reflns_limit_k_max 12
_diffrn_reflns_limit_k_min -10
_diffrn_reflns_limit_l_max 17
_diffrn_reflns_limit_l_min -36
_diffrn_reflns_number 17465
_diffrn_reflns_theta_full 27.50
_diffrn_reflns_theta_max 27.51
_diffrn_reflns_theta_min 1.63
_diffrn_standards_decay_% 0
_diffrn_standards_number 0
_exptl_absorpt_coefficient_mu 0.701
_exptl_absorpt_correction_type none
_exptl_crystal_colour orange
_exptl_crystal_density_diffrn 1.552
_exptl_crystal_density_method 'not measured'
_exptl_crystal_description 'rhombic tablet'
_exptl_crystal_F_000 3212
_exptl_crystal_size_max 0.22
_exptl_crystal_size_mid 0.22
_exptl_crystal_size_min 0.06
_platon_squeeze_details ' ?'
_refine_diff_density_max 0.31
_refine_diff_density_min -0.29
_refine_diff_density_rms 0.07
_refine_ls_extinction_method none
_refine_ls_goodness_of_fit_ref 0.85
_refine_ls_hydrogen_treatment 'Water H atoms with restraints; methyl H atoms as rigid rotor; riding model'
_refine_ls_matrix_type full
_refine_ls_number_parameters 439
_refine_ls_number_reflns 7520
_refine_ls_number_restraints 3
_refine_ls_restrained_S_all 0.85
_refine_ls_R_factor_all 0.0886
_refine_ls_R_factor_gt 0.0458
_refine_ls_shift/su_max 0.001
_refine_ls_shift/su_mean 0.000
_refine_ls_structure_factor_coef Fsqd
_refine_ls_weighting_details 'calc w=1/[\s^2^(Fo^2^)+(0.041P)^2^] where P=(Fo^2^+2Fc^2^)/3'
_refine_ls_weighting_scheme calc
_refine_ls_wR_factor_gt 0.0893
_refine_ls_wR_factor_ref 0.0964
_reflns_number_gt 4290
_reflns_number_total 7520
_reflns_threshold_expression >2sigma(I)
_cod_data_source_file b615004g.txt
_cod_data_source_block mnpyne
_cod_depositor_comments
;
The following automatic conversions were performed:
'_symmetry_cell_setting' value 'Monoclinic' changed to 'monoclinic'
according to '/home/saulius/struct/CIF-dictionaries/cif_core.dic'
dictionary named 'cif_core.dic' version 2.4.1 from 2010-06-29.

Automatic conversion script
Id: cif_fix_enum 1527 2010-12-29 10:47:43Z saulius 
;
_cod_original_sg_symbol_H-M C2/c
_cod_database_code 7005023

loop_
_symmetry_equiv_pos_as_xyz
'x, y, z'
'-x, y, -z+1/2'
'x+1/2, y+1/2, z'
'-x+1/2, y+1/2, -z+1/2'
'-x, -y, -z'
'x, -y, z-1/2'
'-x+1/2, -y+1/2, -z'
'x+1/2, -y+1/2, z-1/2'

loop_
_atom_site_label
_atom_site_type_symbol
_atom_site_fract_x
_atom_site_fract_y
_atom_site_fract_z
_atom_site_U_iso_or_equiv
_atom_site_adp_type
_atom_site_occupancy
_atom_site_symmetry_multiplicity
_atom_site_calc_flag
_atom_site_refinement_flags
_atom_site_disorder_assembly
_atom_site_disorder_group
Mn1 Mn 0.168810(16) 0.30837(4) 0.034695(15) 0.02445(12) Uani 1 1 d . . .
O1W O 0.21828(7) 0.4065(2) -0.01346(7) 0.0267(4) Uani 1 1 d D . .
H1W1 H 0.2491(6) 0.425(3) 0.0003(9) 0.040 Uiso 1 1 d D . .
H1W2 H 0.2215(10) 0.354(3) -0.0367(7) 0.040 Uiso 1 1 d D . .
N1 N 0.11571(8) 0.5108(2) 0.02384(8) 0.0258(5) Uani 1 1 d . . .
C2 C 0.07459(11) 0.5164(3) -0.01298(10) 0.0283(7) Uani 1 1 d . . .
C3 C 0.04433(11) 0.6402(3) -0.02262(11) 0.0349(7) Uani 1 1 d . . .
H3 H 0.0149 0.6428 -0.0481 0.042 Uiso 1 1 calc R . .
C4 C 0.05805(12) 0.7589(3) 0.00554(11) 0.0385(8) Uani 1 1 d . . .
H4 H 0.0378 0.8441 -0.0003 0.046 Uiso 1 1 calc R . .
C5 C 0.10106(11) 0.7539(3) 0.04202(11) 0.0341(7) Uani 1 1 d . . .
H5 H 0.1110 0.8353 0.0614 0.041 Uiso 1 1 calc R . .
C6 C 0.12973(10) 0.6273(3) 0.04994(10) 0.0262(6) Uani 1 1 d . . .
C7 C 0.17850(11) 0.6112(3) 0.08650(10) 0.0289(7) Uani 1 1 d . . .
C7A C 0.19994(13) 0.7354(3) 0.11685(12) 0.0478(9) Uani 1 1 d . . .
H7AA H 0.1758 0.7575 0.1395 0.072 Uiso 1 1 calc R . .
H7AB H 0.2027 0.8183 0.0964 0.072 Uiso 1 1 calc R . .
H7AC H 0.2353 0.7117 0.1346 0.072 Uiso 1 1 calc R . .
N8 N 0.19965(9) 0.4861(2) 0.08805(8) 0.0273(5) Uani 1 1 d . . .
N9 N 0.24643(9) 0.4664(2) 0.12019(8) 0.0298(6) Uani 1 1 d . . .
O10 O 0.24703(7) 0.24593(19) 0.08258(6) 0.0261(4) Uani 1 1 d . . .
C10 C 0.26667(10) 0.3408(3) 0.11316(10) 0.0255(6) Uani 1 1 d . . .
C11 C 0.31876(10) 0.3113(3) 0.14501(9) 0.0245(6) Uani 1 1 d . . .
C12 C 0.34340(12) 0.4147(3) 0.17587(11) 0.0358(7) Uani 1 1 d . . .
H12 H 0.3268 0.5045 0.1781 0.043 Uiso 1 1 calc R . .
C13 C 0.39177(12) 0.3864(3) 0.20310(11) 0.0367(7) Uani 1 1 d . . .
H13 H 0.4078 0.4592 0.2240 0.044 Uiso 1 1 calc R . .
N14 N 0.41789(9) 0.2639(2) 0.20235(8) 0.0264(5) Uani 1 1 d . . .
C15 C 0.39340(12) 0.1631(3) 0.17372(10) 0.0336(7) Uani 1 1 d . . .
H15 H 0.4102 0.0727 0.1736 0.040 Uiso 1 1 calc R . .
C16 C 0.34482(11) 0.1827(3) 0.14408(10) 0.0336(7) Uani 1 1 d . . .
H16 H 0.3297 0.1085 0.1234 0.040 Uiso 1 1 calc R . .
C17 C 0.06533(11) 0.3851(3) -0.04161(10) 0.0286(7) Uani 1 1 d . . .
C17A C 0.02415(12) 0.3822(3) -0.08557(11) 0.0391(8) Uani 1 1 d . . .
H17A H 0.0262 0.2913 -0.1022 0.059 Uiso 1 1 calc R . .
H17B H 0.0305 0.4608 -0.1067 0.059 Uiso 1 1 calc R . .
H17C H -0.0114 0.3924 -0.0767 0.059 Uiso 1 1 calc R . .
N18 N 0.09727(9) 0.2822(2) -0.02661(8) 0.0257(5) Uani 1 1 d . . .
N19 N 0.09174(9) 0.1553(2) -0.05234(8) 0.0291(6) Uani 1 1 d . . .
O20 O 0.17349(7) 0.10219(19) -0.00500(7) 0.0296(5) Uani 1 1 d . . .
C20 C 0.13399(11) 0.0727(3) -0.03797(10) 0.0269(7) Uani 1 1 d . . .
C21 C 0.13318(11) -0.0662(3) -0.06339(10) 0.0280(7) Uani 1 1 d . . .
C22 C 0.09563(12) -0.0966(3) -0.10375(10) 0.0361(8) Uani 1 1 d . . .
H22 H 0.0697 -0.0277 -0.1163 0.043 Uiso 1 1 calc R . .
C23 C 0.09666(13) -0.2280(3) -0.12520(11) 0.0438(8) Uani 1 1 d . . .
H23 H 0.0710 -0.2464 -0.1529 0.053 Uiso 1 1 calc R . .
N24 N 0.13134(12) -0.3312(3) -0.10959(10) 0.0497(7) Uani 1 1 d . . .
C25 C 0.16727(13) -0.3001(3) -0.07113(12) 0.0433(8) Uani 1 1 d . . .
H25 H 0.1925 -0.3716 -0.0592 0.052 Uiso 1 1 calc R . .
C26 C 0.17026(12) -0.1713(3) -0.04759(11) 0.0346(7) Uani 1 1 d . . .
H26 H 0.1974 -0.1547 -0.0208 0.042 Uiso 1 1 calc R . .
Mn2 Mn 0.0000 -0.25125(6) 0.2500 0.02194(14) Uani 1 2 d S . .
N1' N 0.0000 -0.4969(3) 0.2500 0.0238(7) Uani 1 2 d S . .
C4' C 0.0000 -0.7893(4) 0.2500 0.0328(10) Uani 1 2 d S . .
H4' H 0.0000 -0.8906 0.2500 0.039 Uiso 1 2 calc SR . .
C5' C 0.02925(11) -0.7172(3) 0.22104(10) 0.0316(7) Uani 1 1 d . . .
H5' H 0.0496 -0.7671 0.2011 0.038 Uiso 1 1 calc R . .
C6' C 0.02829(10) -0.5678(3) 0.22165(9) 0.0247(6) Uani 1 1 d . . .
C7' C 0.05652(11) -0.4770(3) 0.19152(10) 0.0288(7) Uani 1 1 d . . .
C7A' C 0.09147(14) -0.5429(3) 0.15960(12) 0.0480(9) Uani 1 1 d . . .
H7AD H 0.1079 -0.4675 0.1430 0.072 Uiso 1 1 calc R . .
H7AE H 0.0699 -0.6045 0.1360 0.072 Uiso 1 1 calc R . .
H7AF H 0.1195 -0.5996 0.1789 0.072 Uiso 1 1 calc R . .
N8' N 0.04790(8) -0.3431(2) 0.19512(8) 0.0249(5) Uani 1 1 d . . .
N9' N 0.07266(9) -0.2496(2) 0.16764(8) 0.0295(5) Uani 1 1 d . . .
O10' O 0.02328(7) -0.07789(18) 0.20100(6) 0.0294(5) Uani 1 1 d . . .
C10' C 0.05536(10) -0.1187(3) 0.17412(9) 0.0237(6) Uani 1 1 d . . .
C11' C 0.07832(11) -0.0100(3) 0.14428(10) 0.0248(6) Uani 1 1 d . . .
C12' C 0.12953(12) 0.0411(3) 0.15828(10) 0.0350(7) Uani 1 1 d . . .
H12' H 0.1500 0.0120 0.1879 0.042 Uiso 1 1 calc R . .
C13' C 0.15076(12) 0.1351(3) 0.12875(11) 0.0365(7) Uani 1 1 d . . .
H13' H 0.1859 0.1695 0.1391 0.044 Uiso 1 1 calc R . .
N14' N 0.12483(9) 0.1802(2) 0.08660(8) 0.0262(5) Uani 1 1 d . . .
C15' C 0.07533(11) 0.1321(3) 0.07396(10) 0.0320(7) Uani 1 1 d . . .
H15' H 0.0557 0.1637 0.0443 0.038 Uiso 1 1 calc R . .
C16' C 0.05035(11) 0.0387(3) 0.10109(10) 0.0302(7) Uani 1 1 d . . .
H16' H 0.0147 0.0086 0.0903 0.036 Uiso 1 1 calc R . .

loop_
_atom_site_aniso_label
_atom_site_aniso_U_11
_atom_site_aniso_U_22
_atom_site_aniso_U_33
_atom_site_aniso_U_23
_atom_site_aniso_U_13
_atom_site_aniso_U_12
Mn1 0.0214(2) 0.0240(2) 0.0286(3) 0.00164(18) 0.00590(17) 0.00217(19)
O1W 0.0240(11) 0.0276(12) 0.0295(12) -0.0019(8) 0.0073(9) 0.0014(9)
N1 0.0222(12) 0.0262(14) 0.0307(14) 0.0018(10) 0.0093(11) 0.0021(10)
C2 0.0269(16) 0.0271(16) 0.0325(17) 0.0046(13) 0.0096(13) 0.0038(13)
C3 0.0291(16) 0.0339(18) 0.0406(19) 0.0078(14) 0.0026(14) 0.0094(14)
C4 0.0331(18) 0.0357(18) 0.047(2) 0.0045(16) 0.0073(15) 0.0113(15)
C5 0.0333(17) 0.0281(16) 0.0425(19) 0.0010(14) 0.0115(14) 0.0060(14)
C6 0.0232(15) 0.0255(16) 0.0321(17) 0.0033(13) 0.0105(13) 0.0025(13)
C7 0.0261(16) 0.0273(17) 0.0349(18) -0.0037(13) 0.0092(13) 0.0046(13)
C7A 0.0397(19) 0.038(2) 0.063(2) -0.0197(17) -0.0019(17) 0.0083(16)
N8 0.0221(13) 0.0295(14) 0.0308(14) 0.0012(10) 0.0060(10) 0.0027(10)
N9 0.0260(13) 0.0270(14) 0.0349(15) -0.0023(11) 0.0003(11) 0.0050(11)
O10 0.0238(10) 0.0270(10) 0.0272(11) -0.0037(9) 0.0037(8) 0.0024(8)
C10 0.0264(15) 0.0241(16) 0.0274(16) 0.0013(12) 0.0087(12) -0.0017(12)
C11 0.0268(15) 0.0234(15) 0.0244(15) 0.0024(12) 0.0073(12) 0.0020(13)
C12 0.0348(18) 0.0258(17) 0.044(2) -0.0048(14) -0.0007(15) 0.0060(13)
C13 0.0412(19) 0.0275(17) 0.0384(19) -0.0039(14) -0.0026(15) -0.0037(15)
N14 0.0264(13) 0.0228(13) 0.0299(14) 0.0026(10) 0.0043(10) 0.0026(10)
C15 0.0359(17) 0.0303(18) 0.0339(18) -0.0010(13) 0.0034(14) 0.0111(14)
C16 0.0326(17) 0.0311(17) 0.0345(18) -0.0111(13) -0.0018(14) 0.0011(14)
C17 0.0234(15) 0.0315(17) 0.0324(17) 0.0042(13) 0.0086(13) 0.0024(13)
C17A 0.0370(18) 0.0376(19) 0.0401(19) 0.0002(15) -0.0010(15) 0.0023(15)
N18 0.0251(12) 0.0247(14) 0.0282(13) 0.0029(10) 0.0066(10) -0.0007(10)
N19 0.0315(14) 0.0235(14) 0.0322(14) -0.0009(10) 0.0044(11) 0.0011(11)
O20 0.0230(11) 0.0291(11) 0.0362(12) -0.0035(9) 0.0033(9) 0.0017(9)
C20 0.0272(16) 0.0258(16) 0.0301(17) 0.0024(12) 0.0116(13) -0.0026(13)
C21 0.0268(16) 0.0257(16) 0.0339(18) -0.0008(13) 0.0119(13) -0.0044(13)
C22 0.0373(19) 0.0347(19) 0.0350(19) -0.0002(14) 0.0019(15) -0.0015(14)
C23 0.051(2) 0.038(2) 0.040(2) -0.0051(15) 0.0004(16) -0.0048(16)
N24 0.0608(19) 0.0314(16) 0.056(2) -0.0103(14) 0.0067(16) 0.0021(14)
C25 0.049(2) 0.0291(18) 0.052(2) 0.0000(16) 0.0096(17) 0.0042(16)
C26 0.0371(18) 0.0282(18) 0.0391(19) 0.0007(14) 0.0082(14) -0.0003(14)
Mn2 0.0226(3) 0.0187(3) 0.0250(3) 0.000 0.0051(2) 0.000
N1' 0.0292(18) 0.0164(17) 0.0267(19) 0.000 0.0074(15) 0.000
C4' 0.039(3) 0.018(2) 0.042(3) 0.000 0.007(2) 0.000
C5' 0.0372(17) 0.0255(18) 0.0333(17) -0.0048(12) 0.0093(14) 0.0010(13)
C6' 0.0248(15) 0.0222(15) 0.0263(16) -0.0001(12) 0.0020(12) 0.0018(12)
C7' 0.0336(17) 0.0221(16) 0.0322(17) -0.0043(12) 0.0098(13) 0.0003(13)
C7A' 0.067(2) 0.0281(18) 0.058(2) 0.0058(15) 0.0380(19) 0.0097(16)
N8' 0.0254(13) 0.0223(13) 0.0270(13) -0.0016(10) 0.0044(10) 0.0000(10)
N9' 0.0353(14) 0.0216(12) 0.0338(14) 0.0031(11) 0.0123(11) -0.0006(11)
O10' 0.0349(12) 0.0211(11) 0.0354(12) 0.0023(8) 0.0159(9) 0.0032(8)
C10' 0.0237(15) 0.0246(16) 0.0218(15) 0.0011(12) 0.0011(12) -0.0005(12)
C11' 0.0282(16) 0.0201(15) 0.0287(16) -0.0043(12) 0.0118(12) 0.0043(12)
C12' 0.0352(18) 0.0392(19) 0.0303(18) 0.0067(14) 0.0045(14) -0.0019(14)
C13' 0.0326(17) 0.0351(18) 0.042(2) 0.0012(15) 0.0061(15) -0.0082(14)
N14' 0.0251(13) 0.0254(13) 0.0298(14) 0.0007(11) 0.0094(10) -0.0007(11)
C15' 0.0283(17) 0.0330(17) 0.0352(18) 0.0112(13) 0.0067(13) 0.0039(13)
C16' 0.0224(15) 0.0311(16) 0.0378(18) 0.0053(13) 0.0064(13) 0.0020(13)

loop_
_atom_type_symbol
_atom_type_description
_atom_type_scat_dispersion_real
_atom_type_scat_dispersion_imag
_atom_type_scat_source
C C 0.0033 0.0016 'International Tables Vol C Tables 4.2.6.8 and 6.1.1.4'
H H 0.0000 0.0000 'International Tables Vol C Tables 4.2.6.8 and 6.1.1.4'
Mn Mn 0.3368 0.7283 'International Tables Vol C Tables 4.2.6.8 and 6.1.1.4'
N N 0.0061 0.0033 'International Tables Vol C Tables 4.2.6.8 and 6.1.1.4'
O O 0.0106 0.0060 'International Tables Vol C Tables 4.2.6.8 and 6.1.1.4'
S S 0.1246 0.1234 'International Tables Vol C Tables 4.2.6.8 and 6.1.1.4'

loop_
_geom_angle_atom_site_label_1
_geom_angle_atom_site_label_2
_geom_angle_atom_site_label_3
_geom_angle
_geom_angle_site_symmetry_1
_geom_angle_site_symmetry_3
_geom_angle_publ_flag
O1W Mn1 O20 88.17(7) . . ?
O1W Mn1 O10 86.92(7) . . ?
O20 Mn1 O10 87.93(7) . . ?
O1W Mn1 N8 86.35(7) . . ?
O20 Mn1 N8 155.70(7) . . ?
O10 Mn1 N8 68.15(7) . . ?
O1W Mn1 N18 92.13(7) . . ?
O20 Mn1 N18 68.46(7) . . ?
O10 Mn1 N18 156.39(7) . . ?
N8 Mn1 N18 135.37(8) . . ?
O1W Mn1 N1 87.34(7) . . ?
O20 Mn1 N1 135.64(7) . . ?
O10 Mn1 N1 135.77(7) . . ?
N8 Mn1 N1 67.73(8) . . ?
N18 Mn1 N1 67.64(8) . . ?
O1W Mn1 N14' 172.37(7) . . ?
O20 Mn1 N14' 86.64(7) . . ?
O10 Mn1 N14' 87.32(7) . . ?
N8 Mn1 N14' 96.13(8) . . ?
N18 Mn1 N14' 91.15(8) . . ?
N1 Mn1 N14' 100.27(8) . . ?
Mn1 O1W H1W1 113(2) . . ?
Mn1 O1W H1W2 112(2) . . ?
H1W1 O1W H1W2 106(2) . . ?
C6 N1 C2 119.9(2) . . ?
C6 N1 Mn1 120.05(17) . . ?
C2 N1 Mn1 119.51(17) . . ?
N1 C2 C3 121.0(3) . . ?
N1 C2 C17 115.2(2) . . ?
C3 C2 C17 123.8(3) . . ?
C4 C3 C2 118.7(3) . . ?
C4 C3 H3 120.6 . . ?
C2 C3 H3 120.6 . . ?
C5 C4 C3 120.0(3) . . ?
C5 C4 H4 120.0 . . ?
C3 C4 H4 120.0 . . ?
C4 C5 C6 118.7(3) . . ?
C4 C5 H5 120.7 . . ?
C6 C5 H5 120.7 . . ?
N1 C6 C5 121.7(3) . . ?
N1 C6 C7 114.8(2) . . ?
C5 C6 C7 123.6(3) . . ?
N8 C7 C6 114.3(2) . . ?
N8 C7 C7A 125.4(3) . . ?
C6 C7 C7A 120.3(2) . . ?
C7 C7A H7AA 109.5 . . ?
C7 C7A H7AB 109.5 . . ?
H7AA C7A H7AB 109.5 . . ?
C7 C7A H7AC 109.5 . . ?
H7AA C7A H7AC 109.5 . . ?
H7AB C7A H7AC 109.5 . . ?
C7 N8 N9 116.8(2) . . ?
C7 N8 Mn1 122.90(18) . . ?
N9 N8 Mn1 119.85(16) . . ?
C10 N9 N8 109.6(2) . . ?
C10 O10 Mn1 115.15(16) . . ?
O10 C10 N9 127.3(2) . . ?
O10 C10 C11 119.0(2) . . ?
N9 C10 C11 113.7(2) . . ?
C16 C11 C12 117.2(2) . . ?
C16 C11 C10 121.9(2) . . ?
C12 C11 C10 120.9(2) . . ?
C13 C12 C11 119.5(3) . . ?
C13 C12 H12 120.3 . . ?
C11 C12 H12 120.3 . . ?
N14 C13 C12 124.3(3) . . ?
N14 C13 H13 117.8 . . ?
C12 C13 H13 117.8 . . ?
C13 N14 C15 116.1(2) . . ?
C13 N14 Mn2 116.85(18) . 3 ?
C15 N14 Mn2 127.05(18) . 3 ?
N14 C15 C16 123.7(3) . . ?
N14 C15 H15 118.1 . . ?
C16 C15 H15 118.1 . . ?
C11 C16 C15 119.1(3) . . ?
C11 C16 H16 120.4 . . ?
C15 C16 H16 120.4 . . ?
N18 C17 C2 114.3(2) . . ?
N18 C17 C17A 125.4(3) . . ?
C2 C17 C17A 120.2(2) . . ?
C17 C17A H17A 109.5 . . ?
C17 C17A H17B 109.5 . . ?
H17A C17A H17B 109.5 . . ?
C17 C17A H17C 109.5 . . ?
H17A C17A H17C 109.5 . . ?
H17B C17A H17C 109.5 . . ?
C17 N18 N19 117.8(2) . . ?
C17 N18 Mn1 122.88(18) . . ?
N19 N18 Mn1 118.93(15) . . ?
C20 N19 N18 109.3(2) . . ?
C20 O20 Mn1 116.72(16) . . ?
O20 C20 N19 126.2(2) . . ?
O20 C20 C21 119.2(2) . . ?
N19 C20 C21 114.6(2) . . ?
C26 C21 C22 117.1(3) . . ?
C26 C21 C20 120.9(3) . . ?
C22 C21 C20 122.0(3) . . ?
C23 C22 C21 119.1(3) . . ?
C23 C22 H22 120.5 . . ?
C21 C22 H22 120.5 . . ?
N24 C23 C22 124.3(3) . . ?
N24 C23 H23 117.8 . . ?
C22 C23 H23 117.8 . . ?
C25 N24 C23 115.9(3) . . ?
N24 C25 C26 124.3(3) . . ?
N24 C25 H25 117.8 . . ?
C26 C25 H25 117.8 . . ?
C25 C26 C21 119.2(3) . . ?
C25 C26 H26 120.4 . . ?
C21 C26 H26 120.4 . . ?
O10' Mn2 O10' 88.87(9) 2 . ?
O10' Mn2 N8' 154.25(7) 2 . ?
O10' Mn2 N8' 68.65(7) . . ?
O10' Mn2 N8' 68.65(7) 2 2 ?
O10' Mn2 N8' 154.25(7) . 2 ?
N8' Mn2 N8' 135.85(11) . 2 ?
O10' Mn2 N14 84.22(7) 2 4_545 ?
O10' Mn2 N14 90.70(7) . 4_545 ?
N8' Mn2 N14 83.68(8) . 4_545 ?
N8' Mn2 N14 99.01(8) 2 4_545 ?
O10' Mn2 N14 90.70(7) 2 3_445 ?
O10' Mn2 N14 84.22(7) . 3_445 ?
N8' Mn2 N14 99.01(8) . 3_445 ?
N8' Mn2 N14 83.68(8) 2 3_445 ?
N14 Mn2 N14 172.90(11) 4_545 3_445 ?
O10' Mn2 N1' 135.56(5) 2 . ?
O10' Mn2 N1' 135.56(5) . . ?
N8' Mn2 N1' 67.93(6) . . ?
N8' Mn2 N1' 67.93(6) 2 . ?
N14 Mn2 N1' 93.55(6) 4_545 . ?
N14 Mn2 N1' 93.55(6) 3_445 . ?
C6' N1' C6' 120.5(3) . 2 ?
C6' N1' Mn2 119.77(16) . . ?
C6' N1' Mn2 119.77(16) 2 . ?
C5' C4' C5' 120.8(4) . 2 ?
C5' C4' H4' 119.6 . . ?
C5' C4' H4' 119.6 2 . ?
C4' C5' C6' 118.3(3) . . ?
C4' C5' H5' 120.8 . . ?
C6' C5' H5' 120.8 . . ?
N1' C6' C5' 121.1(3) . . ?
N1' C6' C7' 114.9(2) . . ?
C5' C6' C7' 124.1(2) . . ?
N8' C7' C6' 114.5(2) . . ?
N8' C7' C7A' 125.3(3) . . ?
C6' C7' C7A' 120.2(2) . . ?
C7' C7A' H7AD 109.5 . . ?
C7' C7A' H7AE 109.5 . . ?
H7AD C7A' H7AE 109.5 . . ?
C7' C7A' H7AF 109.5 . . ?
H7AD C7A' H7AF 109.5 . . ?
H7AE C7A' H7AF 109.5 . . ?
C7' N8' N9' 118.4(2) . . ?
C7' N8' Mn2 122.59(18) . . ?
N9' N8' Mn2 118.78(16) . . ?
C10' N9' N8' 108.4(2) . . ?
C10' O10' Mn2 114.10(16) . . ?
O10' C10' N9' 128.7(2) . . ?
O10' C10' C11' 118.8(2) . . ?
N9' C10' C11' 112.5(2) . . ?
C12' C11' C16' 117.4(3) . . ?
C12' C11' C10' 120.6(2) . . ?
C16' C11' C10' 122.0(2) . . ?
C11' C12' C13' 119.3(3) . . ?
C11' C12' H12' 120.3 . . ?
C13' C12' H12' 120.3 . . ?
N14' C13' C12' 124.0(3) . . ?
N14' C13' H13' 118.0 . . ?
C12' C13' H13' 118.0 . . ?
C15' N14' C13' 116.0(2) . . ?
C15' N14' Mn1 122.53(18) . . ?
C13' N14' Mn1 120.86(18) . . ?
N14' C15' C16' 124.4(3) . . ?
N14' C15' H15' 117.8 . . ?
C16' C15' H15' 117.8 . . ?
C15' C16' C11' 118.9(3) . . ?
C15' C16' H16' 120.6 . . ?
C11' C16' H16' 120.6 . . ?

loop_
_geom_bond_atom_site_label_1
_geom_bond_atom_site_label_2
_geom_bond_distance
_geom_bond_site_symmetry_2
_geom_bond_publ_flag
Mn1 O1W 2.2023(19) . ?
Mn1 O10 2.2892(18) . ?
Mn1 O20 2.2507(18) . ?
Mn1 N1 2.321(2) . ?
Mn1 N8 2.300(2) . ?
Mn1 N18 2.310(2) . ?
Mn1 N14' 2.323(2) . ?
O1W H1W1 0.83(3) . ?
O1W H1W2 0.84(3) . ?
N1 C6 1.334(3) . ?
N1 C2 1.350(3) . ?
C2 C3 1.395(4) . ?
C2 C17 1.472(4) . ?
C3 C4 1.381(4) . ?
C3 H3 0.9500 . ?
C4 C5 1.375(4) . ?
C4 H4 0.9500 . ?
C5 C6 1.393(4) . ?
C5 H5 0.9500 . ?
C6 C7 1.485(4) . ?
C7 N8 1.289(3) . ?
C7 C7A 1.497(4) . ?
C7A H7AA 0.9800 . ?
C7A H7AB 0.9800 . ?
C7A H7AC 0.9800 . ?
N8 N9 1.385(3) . ?
N9 C10 1.314(3) . ?
O10 C10 1.284(3) . ?
C10 C11 1.499(4) . ?
C11 C16 1.379(4) . ?
C11 C12 1.384(4) . ?
C12 C13 1.364(4) . ?
C12 H12 0.9500 . ?
C13 N14 1.330(3) . ?
C13 H13 0.9500 . ?
N14 C15 1.331(3) . ?
N14 Mn2 2.294(2) 3 ?
C15 C16 1.385(4) . ?
C15 H15 0.9500 . ?
C16 H16 0.9500 . ?
C17 N18 1.288(3) . ?
C17 C17A 1.488(4) . ?
C17A H17A 0.9800 . ?
C17A H17B 0.9800 . ?
C17A H17C 0.9800 . ?
N18 N19 1.391(3) . ?
N19 C20 1.332(3) . ?
O20 C20 1.283(3) . ?
C20 C21 1.488(4) . ?
C21 C26 1.386(4) . ?
C21 C22 1.392(4) . ?
C22 C23 1.376(4) . ?
C22 H22 0.9500 . ?
C23 N24 1.335(4) . ?
C23 H23 0.9500 . ?
N24 C25 1.333(4) . ?
C25 C26 1.376(4) . ?
C25 H25 0.9500 . ?
C26 H26 0.9500 . ?
Mn2 O10' 2.2786(18) 2 ?
Mn2 O10' 2.2786(18) . ?
Mn2 N8' 2.293(2) . ?
Mn2 N8' 2.293(2) 2 ?
Mn2 N14 2.294(2) 4_545 ?
Mn2 N14 2.294(2) 3_445 ?
Mn2 N1' 2.305(3) . ?
N1' C6' 1.339(3) . ?
N1' C6' 1.339(3) 2 ?
C4' C5' 1.372(3) . ?
C4' C5' 1.372(3) 2 ?
C4' H4' 0.9500 . ?
C5' C6' 1.402(4) . ?
C5' H5' 0.9500 . ?
C6' C7' 1.473(4) . ?
C7' N8' 1.282(3) . ?
C7' C7A' 1.500(4) . ?
C7A' H7AD 0.9800 . ?
C7A' H7AE 0.9800 . ?
C7A' H7AF 0.9800 . ?
N8' N9' 1.390(3) . ?
N9' C10' 1.327(3) . ?
O10' C10' 1.263(3) . ?
C10' C11' 1.502(4) . ?
C11' C12' 1.381(4) . ?
C11' C16' 1.387(4) . ?
C12' C13' 1.384(4) . ?
C12' H12' 0.9500 . ?
C13' N14' 1.334(3) . ?
C13' H13' 0.9500 . ?
N14' C15' 1.328(3) . ?
C15' C16' 1.386(4) . ?
C15' H15' 0.9500 . ?
C16' H16' 0.9500 . ?

loop_
_platon_squeeze_void_nr
_platon_squeeze_void_average_x
_platon_squeeze_void_average_y
_platon_squeeze_void_average_z
_platon_squeeze_void_volume
_platon_squeeze_void_count_electrons
1 0.250 -0.026 0.250 236.6 80.3
2 0.750 -0.016 0.250 236.6 80.3
3 0.250 -0.023 0.750 236.6 80.5
4 0.750 -0.031 0.750 236.6 80.5
